data_2208071
loop_
_publ_author_name
'Guang-Bo Che'
'Hong Liu'
'Chun-Bo Liu'
'Bo Liu'

_publ_section_title
;<i>catena</i>-Poly[[bis(1,1'-butane-1,4-diyldiimidazole-\k<i>N</i>^3^)nickel(II)]-\m-1,1'-butane-1,4-diyldiimidazole-\k^2^<i>N</i>^3^:<i>N</i>^3'^],
 a one-dimensional coordination polymer
;
_journal_coeditor_code HB6307
_journal_issue 2
_journal_name_full 'Acta Crystallographica Section E'
_journal_page_first m286
_journal_page_last m288
_journal_paper_doi 10.1107/S1600536806000900
_journal_volume 62
_journal_year 2006
_chemical_formula_iupac '[Ni (N C S)2 (C10 H14 N4)2]'
_chemical_formula_moiety 'C22 H28 N10 Ni S2'
_chemical_formula_sum 'C22 H28 N10 Ni S2'
_chemical_formula_weight 555.37
_chemical_name_systematic
;
catena-Poly[[bis(1,1'-butane-1,4-diyldiimidazole-\kN^3^)nickel(II)]-\m-
1,1'-butane-1,4-diyldiimidazole-\k^2^N^3^:N^3'^]
;
_space_group_IT_number 14
_symmetry_cell_setting monoclinic
_symmetry_space_group_name_Hall '-P 2ybc'
_symmetry_space_group_name_H-M 'P 1 21/c 1'
_atom_sites_solution_hydrogens geom
_atom_sites_solution_primary direct
_atom_sites_solution_secondary difmap
_audit_creation_method SHELXL97
_cell_angle_alpha 90.00
_cell_angle_beta 91.073(4)
_cell_angle_gamma 90.00
_cell_formula_units_Z 2
_cell_length_a 8.9269(4)
_cell_length_b 9.6590(5)
_cell_length_c 14.4390(8)
_cell_measurement_reflns_used 6670
_cell_measurement_temperature 292(2)
_cell_measurement_theta_max 25
_cell_measurement_theta_min 2.28
_cell_volume 1244.78(11)
_computing_cell_refinement 'SAINT (Bruker, 1998)'
_computing_data_collection 'SMART (Bruker, 1998)'
_computing_data_reduction 'SAINT '
_computing_molecular_graphics 'SHELXTL (Sheldrick, 1990)'
_computing_publication_material SHELXTL
_computing_structure_refinement 'SHELXL97 (Sheldrick, 1997)'
_computing_structure_solution 'SHELXS97 (Sheldrick, 1997)'
_diffrn_ambient_temperature 292(2)
_diffrn_detector_area_resol_mean 9.00
_diffrn_measured_fraction_theta_full 0.999
_diffrn_measured_fraction_theta_max 0.999
_diffrn_measurement_device_type 'Bruker SMART CCD area-detector'
_diffrn_measurement_method '\f and \w'
_diffrn_radiation_monochromator graphite
_diffrn_radiation_source 'fine-focus sealed tube'
_diffrn_radiation_type MoK\a
_diffrn_radiation_wavelength 0.71073
_diffrn_reflns_av_R_equivalents 0.0601
_diffrn_reflns_av_sigmaI/netI 0.0609
_diffrn_reflns_limit_h_max 10
_diffrn_reflns_limit_h_min -10
_diffrn_reflns_limit_k_max 10
_diffrn_reflns_limit_k_min -11
_diffrn_reflns_limit_l_max 17
_diffrn_reflns_limit_l_min -11
_diffrn_reflns_number 6670
_diffrn_reflns_theta_full 25.00
_diffrn_reflns_theta_max 25.00
_diffrn_reflns_theta_min 2.28
_diffrn_standards_decay_% 0
_exptl_absorpt_coefficient_mu 0.980
_exptl_absorpt_correction_T_max 0.760
_exptl_absorpt_correction_T_min 0.704
_exptl_absorpt_correction_type multi-scan
_exptl_absorpt_process_details '(SADABS; Bruker, 1998)'
_exptl_crystal_colour 'light blue'
_exptl_crystal_density_diffrn 1.482
_exptl_crystal_density_method 'not measured'
_exptl_crystal_description Block
_exptl_crystal_F_000 580
_exptl_crystal_size_max 0.35
_exptl_crystal_size_mid 0.29
_exptl_crystal_size_min 0.28
_refine_diff_density_max 0.253
_refine_diff_density_min -0.327
_refine_ls_extinction_method none
_refine_ls_goodness_of_fit_ref 1.035
_refine_ls_hydrogen_treatment constr
_refine_ls_matrix_type full
_refine_ls_number_parameters 160
_refine_ls_number_reflns 2197
_refine_ls_number_restraints 0
_refine_ls_restrained_S_all 1.035
_refine_ls_R_factor_all 0.0477
_refine_ls_R_factor_gt 0.0330
_refine_ls_shift/su_max 0.000
_refine_ls_shift/su_mean 0.000
_refine_ls_structure_factor_coef Fsqd
_refine_ls_weighting_details 'calc w = 1/[\s^2^(Fo^2^)+(0.0353P)^2^+0.766P] where P = (Fo^2^+2Fc^2^)/3'
_refine_ls_weighting_scheme calc
_refine_ls_wR_factor_gt 0.0731
_refine_ls_wR_factor_ref 0.0830
_reflns_number_gt 1766
_reflns_number_total 2197
_reflns_threshold_expression I>2\s(I)
_cod_data_source_file hb6307.cif
_cod_data_source_block I
_cod_depositor_comments
;
The following automatic conversions were performed:

'_chemical_melting_point' value 'not measured' was changed to '?' -
the value is undefined or not given.

Automatic conversion script
Id: cif_fix_values 1646 2011-03-28 12:23:43Z adriana 

The following automatic conversions were performed:

'_chemical_melting_point' value 'not measured' was changed to '?' -
the value is undefined or not given.

Automatic conversion script
Id: cif_fix_values 1715 2011-07-08 13:25:40Z adriana 
;
_cod_original_sg_symbol_H-M 'P 21/c'
_cod_database_code 2208071
_cod_database_fobs_code 2208071

loop_
_symmetry_equiv_pos_as_xyz
'x, y, z'
'-x, y+1/2, -z+1/2'
'-x, -y, -z'
'x, -y-1/2, z-1/2'

loop_
_atom_site_label
_atom_site_fract_x
_atom_site_fract_y
_atom_site_fract_z
_atom_site_U_iso_or_equiv
_atom_site_adp_type
_atom_site_calc_flag
_atom_site_refinement_flags
_atom_site_occupancy
_atom_site_type_symbol
Ni1 0.5000 0.0000 0.5000 0.02321(14) Uani d S 1 Ni
S1 0.28322(9) 0.42071(8) 0.38006(5) 0.0466(2) Uani d . 1 S
N1 0.5693(2) 0.0604(2) 0.63466(13) 0.0262(5) Uani d . 1 N
N2 0.6514(2) 0.0421(2) 0.77939(13) 0.0273(5) Uani d . 1 N
N3 1.2849(2) -0.0528(2) 0.55146(14) 0.0287(5) Uani d . 1 N
N4 1.0816(2) -0.0377(2) 0.63661(15) 0.0300(5) Uani d . 1 N
N5 0.4252(3) 0.2023(2) 0.47402(15) 0.0349(5) Uani d . 1 N
C1 0.6019(3) -0.0255(3) 0.70324(17) 0.0283(6) Uani d . 1 C
H1 0.5920 -0.1212 0.6994 0.080 Uiso calc . 1 H
C2 0.6495(3) 0.1804(3) 0.75906(18) 0.0326(6) Uani d . 1 C
H2 0.6771 0.2526 0.7984 0.080 Uiso calc . 1 H
C3 0.5991(3) 0.1913(3) 0.66956(18) 0.0304(6) Uani d . 1 C
H3 0.5867 0.2737 0.6371 0.080 Uiso calc . 1 H
C4 0.7077(3) -0.0248(3) 0.86476(17) 0.0349(6) Uani d . 1 C
H4A 0.6675 -0.1179 0.8681 0.080 Uiso calc . 1 H
H4B 0.6723 0.0264 0.9179 0.080 Uiso calc . 1 H
C5 0.8788(3) -0.0317(3) 0.86943(18) 0.0349(6) Uani d . 1 C
H5A 0.9083 -0.0859 0.9233 0.080 Uiso calc . 1 H
H5B 0.9171 0.0614 0.8787 0.080 Uiso calc . 1 H
C6 0.9540(3) -0.0937(3) 0.78461(19) 0.0342(6) Uani d . 1 C
H6A 1.0497 -0.1331 0.8035 0.080 Uiso calc . 1 H
H6B 0.8919 -0.1681 0.7602 0.080 Uiso calc . 1 H
C7 0.9792(3) 0.0119(3) 0.70837(19) 0.0355(6) Uani d . 1 C
H7A 0.8835 0.0350 0.6794 0.080 Uiso calc . 1 H
H7B 1.0201 0.0958 0.7358 0.080 Uiso calc . 1 H
C8 1.2193(3) 0.0124(3) 0.62003(17) 0.0307(6) Uani d . 1 C
H8 1.2632 0.0848 0.6532 0.080 Uiso calc . 1 H
C9 1.0558(3) -0.1422(3) 0.57463(19) 0.0377(7) Uani d . 1 C
H9 0.9701 -0.1965 0.5691 0.080 Uiso calc . 1 H
C10 1.1815(3) -0.1506(3) 0.52251(18) 0.0359(6) Uani d . 1 C
H10 1.1955 -0.2132 0.4745 0.080 Uiso calc . 1 H
C11 0.3674(3) 0.2937(3) 0.43572(17) 0.0286(6) Uani d . 1 C

loop_
_atom_site_aniso_label
_atom_site_aniso_U_11
_atom_site_aniso_U_22
_atom_site_aniso_U_33
_atom_site_aniso_U_12
_atom_site_aniso_U_13
_atom_site_aniso_U_23
Ni1 0.0212(2) 0.0269(2) 0.0215(2) 0.00087(19) 0.00021(16) 0.00130(18)
S1 0.0474(5) 0.0473(5) 0.0451(5) 0.0138(4) -0.0026(3) 0.0134(3)
N1 0.0243(11) 0.0313(11) 0.0231(11) -0.0007(9) 0.0009(8) 0.0009(9)
N2 0.0221(10) 0.0394(12) 0.0205(10) -0.0002(9) 0.0030(8) -0.0008(9)
N3 0.0250(11) 0.0343(12) 0.0270(11) -0.0007(9) 0.0030(9) 0.0008(9)
N4 0.0241(11) 0.0331(12) 0.0330(12) 0.0001(9) 0.0059(9) 0.0010(9)
N5 0.0397(13) 0.0318(12) 0.0330(12) 0.0050(11) -0.0031(10) 0.0002(10)
C1 0.0237(13) 0.0353(15) 0.0260(13) -0.0040(11) -0.0003(10) -0.0018(11)
C2 0.0295(14) 0.0366(15) 0.0318(15) 0.0026(12) 0.0037(11) -0.0098(11)
C3 0.0284(13) 0.0317(14) 0.0311(14) 0.0049(11) 0.0026(11) -0.0014(11)
C4 0.0306(14) 0.0542(18) 0.0200(12) -0.0009(13) 0.0022(10) 0.0032(12)
C5 0.0304(14) 0.0491(17) 0.0250(13) 0.0012(12) -0.0003(11) 0.0014(12)
C6 0.0298(14) 0.0341(15) 0.0386(15) 0.0029(12) 0.0022(11) 0.0029(12)
C7 0.0291(14) 0.0355(15) 0.0424(16) 0.0053(12) 0.0109(11) 0.0033(12)
C8 0.0262(13) 0.0328(14) 0.0333(14) -0.0014(11) 0.0026(11) 0.0001(11)
C9 0.0308(14) 0.0423(16) 0.0400(16) -0.0095(13) 0.0015(12) -0.0014(13)
C10 0.0346(15) 0.0403(16) 0.0327(15) -0.0045(13) 0.0009(12) -0.0050(12)
C11 0.0265(13) 0.0329(14) 0.0265(13) -0.0010(12) 0.0010(10) -0.0046(11)

loop_
_atom_type_symbol
_atom_type_description
_atom_type_scat_dispersion_real
_atom_type_scat_dispersion_imag
_atom_type_scat_source
C C 0.0033 0.0016 'International Tables Vol C Tables 4.2.6.8 and 6.1.1.4'
H H 0.0000 0.0000 'International Tables Vol C Tables 4.2.6.8 and 6.1.1.4'
N N 0.0061 0.0033 'International Tables Vol C Tables 4.2.6.8 and 6.1.1.4'
S S 0.1246 0.1234 'International Tables Vol C Tables 4.2.6.8 and 6.1.1.4'
Ni Ni 0.3393 1.1124 'International Tables Vol C Tables 4.2.6.8 and 6.1.1.4'

loop_
_geom_angle_atom_site_label_1
_geom_angle_atom_site_label_2
_geom_angle_atom_site_label_3
_geom_angle_site_symmetry_1
_geom_angle_site_symmetry_3
_geom_angle
_geom_angle_publ_flag
N5 Ni1 N5 3_656 . 180.0 n
N5 Ni1 N1 3_656 . 90.33(8) n
N5 Ni1 N1 . . 89.67(8) n
N5 Ni1 N1 3_656 3_656 89.67(8) n
N5 Ni1 N1 . 3_656 90.33(8) n
N1 Ni1 N1 . 3_656 180.0 n
N5 Ni1 N3 3_656 1_455 90.02(9) n
N5 Ni1 N3 . 1_455 89.98(9) n
N1 Ni1 N3 . 1_455 89.73(8) n
N1 Ni1 N3 3_656 1_455 90.27(8) n
N5 Ni1 N3 3_656 3_756 89.98(9) n
N5 Ni1 N3 . 3_756 90.02(9) n
N1 Ni1 N3 . 3_756 90.27(8) n
N1 Ni1 N3 3_656 3_756 89.73(8) n
N3 Ni1 N3 1_455 3_756 180.0 n
C1 N1 C3 . . 105.2(2) ?
C1 N1 Ni1 . . 125.04(17) ?
C3 N1 Ni1 . . 129.66(16) ?
C1 N2 C2 . . 107.2(2) ?
C1 N2 C4 . . 125.0(2) ?
C2 N2 C4 . . 127.6(2) ?
C8 N3 C10 . . 104.5(2) ?
C8 N3 Ni1 . 1_655 124.20(17) ?
C10 N3 Ni1 . 1_655 131.24(17) ?
C8 N4 C9 . . 107.0(2) ?
C8 N4 C7 . . 126.0(2) ?
C9 N4 C7 . . 127.0(2) ?
Ni1 N5 C11 . . 159.0(2) y
N1 C1 N2 . . 111.9(2) ?
N1 C1 H1 . . 124.0 ?
N2 C1 H1 . . 124.0 ?
C3 C2 N2 . . 106.3(2) ?
C3 C2 H2 . . 126.8 ?
N2 C2 H2 . . 126.8 ?
C2 C3 N1 . . 109.4(2) ?
C2 C3 H3 . . 125.3 ?
N1 C3 H3 . . 125.3 ?
N2 C4 C5 . . 112.4(2) ?
N2 C4 H4A . . 109.1 ?
C5 C4 H4A . . 109.1 ?
N2 C4 H4B . . 109.1 ?
C5 C4 H4B . . 109.1 ?
H4A C4 H4B . . 107.9 ?
C4 C5 C6 . . 115.8(2) ?
C4 C5 H5A . . 108.3 ?
C6 C5 H5A . . 108.3 ?
C4 C5 H5B . . 108.3 ?
C6 C5 H5B . . 108.3 ?
H5A C5 H5B . . 107.4 ?
C7 C6 C5 . . 113.0(2) ?
C7 C6 H6A . . 109.0 ?
C5 C6 H6A . . 109.0 ?
C7 C6 H6B . . 109.0 ?
C5 C6 H6B . . 109.0 ?
H6A C6 H6B . . 107.8 ?
N4 C7 C6 . . 113.1(2) ?
N4 C7 H7A . . 109.0 ?
C6 C7 H7A . . 109.0 ?
N4 C7 H7B . . 109.0 ?
C6 C7 H7B . . 109.0 ?
H7A C7 H7B . . 107.8 ?
N3 C8 N4 . . 112.4(2) ?
N3 C8 H8 . . 123.8 ?
N4 C8 H8 . . 123.8 ?
N4 C9 C10 . . 106.0(2) ?
N4 C9 H9 . . 127.0 ?
C10 C9 H9 . . 127.0 ?
C9 C10 N3 . . 110.1(2) ?
C9 C10 H10 . . 124.9 ?
N3 C10 H10 . . 124.9 ?
N5 C11 S1 . . 178.7(2) ?

loop_
_geom_bond_atom_site_label_1
_geom_bond_atom_site_label_2
_geom_bond_site_symmetry_2
_geom_bond_distance
_geom_bond_publ_flag
Ni1 N5 3_656 2.096(2) n
Ni1 N5 . 2.096(2) yes
Ni1 N1 . 2.1113(19) yes
Ni1 N1 3_656 2.1113(19) n
Ni1 N3 1_455 2.134(2) yes
Ni1 N3 3_756 2.134(2) n
S1 C11 . 1.641(3) ?
N1 C1 . 1.320(3) ?
N1 C3 . 1.385(3) ?
N2 C1 . 1.346(3) ?
N2 C2 . 1.368(3) ?
N2 C4 . 1.472(3) ?
N3 C8 . 1.320(3) ?
N3 C10 . 1.380(3) ?
N3 Ni1 1_655 2.134(2) ?
N4 C8 . 1.347(3) ?
N4 C9 . 1.365(3) ?
N4 C7 . 1.474(3) ?
N5 C11 . 1.158(3) ?
C1 H1 . 0.9300 ?
C2 C3 . 1.364(4) ?
C2 H2 . 0.9300 ?
C3 H3 . 0.9300 ?
C4 C5 . 1.529(4) ?
C4 H4A . 0.9700 ?
C4 H4B . 0.9700 ?
C5 C6 . 1.529(4) ?
C5 H5A . 0.9700 ?
C5 H5B . 0.9700 ?
C6 C7 . 1.520(4) ?
C6 H6A . 0.9700 ?
C6 H6B . 0.9700 ?
C7 H7A . 0.9700 ?
C7 H7B . 0.9700 ?
C8 H8 . 0.9300 ?
C9 C10 . 1.365(4) ?
C9 H9 . 0.9300 ?
C10 H10 . 0.9300 ?
